data_4505568
loop_
_publ_author_name
'Cepeda, Javier'
'Beobide, Garikoitz'
'Castillo, Oscar'
'Luque, Antonio'
'P\'erez-Y\'a\~nez, Sonia'
'Rom\'an, Pascual'

_publ_contact_author
;
 Oscar Castillo. Departamento de Quimica Inorganica. 
Facultad de Ciencia y Tecnologia
Universidad del Pais Vasco,  Apdo. 644, 
E-48080 Bilbao, Spain
;
_publ_section_title
;
 Structure-Directing Effect of Organic Cations in the Assembly of Anionic
 In(III)/Diazinedicarboxylate Architectures
;
_journal_issue 3
_journal_name_full 'Crystal Growth &amp; Design'
_journal_page_first 1501
_journal_paper_doi 10.1021/cg201572y
_journal_volume 12
_journal_year 2012
_chemical_compound_source 'synthesis as described'
_chemical_formula_moiety 'C72 H24 In6 N24 O48, 6(C2 H8 N)'
_chemical_formula_structural 'C72 H24 In6 N24 O48, 6(C2 H8 N)'
_chemical_formula_sum 'C84 H72 In6 N30 O48'
_chemical_formula_weight 2958.55
_chemical_name_systematic
;
hexakis(dimethylammonium) [dodekakis(mu-pyrazine-2,5-dicarboxylato)
-k2N,O:kO')hexaindate(III)] 
;
_space_group_IT_number 148
_symmetry_cell_setting trigonal
_symmetry_Int_Tables_number 148
_symmetry_space_group_name_Hall '-R 3'
_symmetry_space_group_name_H-M 'R -3 :H'
_atom_sites_solution_hydrogens geom
_atom_sites_solution_primary direct
_atom_sites_solution_secondary difmap
_audit_creation_method SHELXL97
_cell_angle_alpha 90.00
_cell_angle_beta 90.00
_cell_angle_gamma 120.00
_cell_formula_units_Z 3
_cell_length_a 20.962(3)
_cell_length_b 20.962(3)
_cell_length_c 32.498(5)
_cell_measurement_reflns_used 5917
_cell_measurement_temperature 293(2)
_cell_measurement_theta_max 26.99
_cell_measurement_theta_min 3.03
_cell_volume 12367(3)
_computing_cell_refinement 'CrysAlis CCD (Oxford Diffraction, 2003)'
_computing_data_collection 'CrysAlis CCD (Oxford Diffraction, 2003)'
_computing_data_reduction 'CrysAlis RED (Oxford Diffraction, 2003)'
_computing_molecular_graphics 'Ortep-3 (Farrugia, 1997)'
_computing_publication_material 'WinGX (Farrugia, 1999)'
_computing_structure_refinement 'SHELXL-97 (Sheldrick, 1997)'
_computing_structure_solution 'Sir92 (Altomare et al., 1993)'
_diffrn_ambient_temperature 293(2)
_diffrn_measured_fraction_theta_full 0.984
_diffrn_measured_fraction_theta_max 0.984
_diffrn_measurement_device_type Xcalibur
_diffrn_measurement_method \w
_diffrn_radiation_monochromator graphite
_diffrn_radiation_source 'fine-focus sealed tube'
_diffrn_radiation_type MoK\a
_diffrn_radiation_wavelength 0.71073
_diffrn_reflns_av_R_equivalents 0.0885
_diffrn_reflns_av_sigmaI/netI 0.1852
_diffrn_reflns_limit_h_max 13
_diffrn_reflns_limit_h_min -26
_diffrn_reflns_limit_k_max 26
_diffrn_reflns_limit_k_min 0
_diffrn_reflns_limit_l_max 41
_diffrn_reflns_limit_l_min 0
_diffrn_reflns_number 5917
_diffrn_reflns_theta_full 26.99
_diffrn_reflns_theta_max 26.99
_diffrn_reflns_theta_min 3.03
_diffrn_standards_decay_% 0
_diffrn_standards_interval_count 0
_diffrn_standards_interval_time 0
_diffrn_standards_number 0
_exptl_absorpt_coefficient_mu 0.896
_exptl_absorpt_correction_T_max 0.813
_exptl_absorpt_correction_T_min 0.743
_exptl_absorpt_correction_type numerical
_exptl_absorpt_process_details
;
CrysAlis RED, Oxford Diffraction Ltd.,
Version 1.170.32 (release 06.06.2003 CrysAlis170 VC++)
(compiled Jun  6 2003,13:53:32)
Analytical numeric absorption correction using a multifaceted crystal
model based on expressions derived by R.C. Clark & J.S. Reid.
;
_exptl_crystal_colour colourless
_exptl_crystal_density_diffrn 1.192
_exptl_crystal_density_method 'not measured'
_exptl_crystal_description prism
_exptl_crystal_F_000 4392
_exptl_crystal_size_max 0.37
_exptl_crystal_size_mid 0.27
_exptl_crystal_size_min 0.24
_platon_squeeze_details
;
;
_refine_diff_density_max 1.003
_refine_diff_density_min -0.491
_refine_diff_density_rms 0.105
_refine_ls_extinction_method none
_refine_ls_goodness_of_fit_ref 0.853
_refine_ls_hydrogen_treatment constr
_refine_ls_matrix_type full
_refine_ls_number_parameters 238
_refine_ls_number_reflns 5917
_refine_ls_number_restraints 3
_refine_ls_restrained_S_all 0.853
_refine_ls_R_factor_all 0.1136
_refine_ls_R_factor_gt 0.0547
_refine_ls_shift/su_max 0.001
_refine_ls_shift/su_mean 0.000
_refine_ls_structure_factor_coef Fsqd
_refine_ls_weighting_details 'calc w=1/[\s^2^(Fo^2^)+(0.0629P)^2^+0.0000P] where P=(Fo^2^+2Fc^2^)/3'
_refine_ls_weighting_scheme calc
_refine_ls_wR_factor_gt 0.1194
_refine_ls_wR_factor_ref 0.1278
_reflns_number_gt 2385
_reflns_number_total 5917
_reflns_threshold_expression >2sigma(I)
_cod_data_source_file cg201572y_si_002.cif
_cod_data_source_block Compound1
_cod_original_cell_volume 12367(5)
_cod_original_sg_symbol_H-M 'R -3'
_cod_database_code 4505568

loop_
_symmetry_equiv_pos_as_xyz
'x, y, z'
'-y, x-y, z'
'-x+y, -x, z'
'x+2/3, y+1/3, z+1/3'
'-y+2/3, x-y+1/3, z+1/3'
'-x+y+2/3, -x+1/3, z+1/3'
'x+1/3, y+2/3, z+2/3'
'-y+1/3, x-y+2/3, z+2/3'
'-x+y+1/3, -x+2/3, z+2/3'
'-x, -y, -z'
'y, -x+y, -z'
'x-y, x, -z'
'-x+2/3, -y+1/3, -z+1/3'
'y+2/3, -x+y+1/3, -z+1/3'
'x-y+2/3, x+1/3, -z+1/3'
'-x+1/3, -y+2/3, -z+2/3'
'y+1/3, -x+y+2/3, -z+2/3'
'x-y+1/3, x+2/3, -z+2/3'

loop_
_atom_site_label
_atom_site_type_symbol
_atom_site_fract_x
_atom_site_fract_y
_atom_site_fract_z
_atom_site_U_iso_or_equiv
_atom_site_adp_type
_atom_site_occupancy
_atom_site_symmetry_multiplicity
_atom_site_calc_flag
_atom_site_refinement_flags
In1 In 0.45181(2) 0.08963(2) 0.229749(12) 0.05139(17) Uani 1 1 d .
N11 N 0.4696(3) 0.2008(3) 0.19998(14) 0.0520(12) Uani 1 1 d .
C12 C 0.4322(3) 0.1917(3) 0.16550(18) 0.0559(16) Uani 1 1 d .
C13 C 0.4341(3) 0.2500(4) 0.1450(2) 0.0714(19) Uani 1 1 d .
H13 H 0.4087 0.2416 0.1203 0.086 Uiso 1 1 calc R
N14 N 0.4725(3) 0.3194(3) 0.16011(16) 0.0700(15) Uani 1 1 d .
C15 C 0.5096(3) 0.3285(3) 0.19416(18) 0.0524(15) Uani 1 1 d .
C16 C 0.5080(3) 0.2693(3) 0.21419(17) 0.0565(16) Uani 1 1 d .
H16 H 0.5347 0.2778 0.2384 0.068 Uiso 1 1 calc R
C17 C 0.3860(3) 0.1130(4) 0.1494(2) 0.0614(17) Uani 1 1 d .
O171 O 0.3887(2) 0.0645(2) 0.17203(12) 0.0639(11) Uani 1 1 d .
O172 O 0.3516(3) 0.1037(2) 0.11779(13) 0.0897(15) Uani 1 1 d .
C18 C 0.5546(3) 0.4058(3) 0.2117(2) 0.0581(16) Uani 1 1 d .
O181 O 0.5532(2) 0.4578(2) 0.19259(13) 0.0707(13) Uani 1 1 d .
O182 O 0.5938(2) 0.4156(2) 0.24138(13) 0.0665(12) Uani 1 1 d .
N21 N 0.4809(3) 0.0321(3) 0.28490(13) 0.0536(13) Uani 1 1 d .
C22 C 0.4415(4) -0.0412(4) 0.28392(19) 0.0654(17) Uani 1 1 d .
C23 C 0.4502(4) -0.0803(4) 0.3152(2) 0.097(2) Uani 1 1 d .
H23 H 0.4197 -0.1312 0.3147 0.117 Uiso 1 1 calc R
N24 N 0.4986(3) -0.0520(3) 0.34656(17) 0.0825(17) Uani 1 1 d .
C25 C 0.5378(3) 0.0197(4) 0.34587(18) 0.0601(16) Uani 1 1 d .
C26 C 0.5296(3) 0.0628(3) 0.31591(18) 0.0603(17) Uani 1 1 d .
H26 H 0.5583 0.1139 0.3174 0.072 Uiso 1 1 calc R
C27 C 0.3890(4) -0.0736(4) 0.2496(2) 0.078(2) Uani 1 1 d .
O271 O 0.3876(2) -0.0299(2) 0.22365(12) 0.0660(12) Uani 1 1 d .
O272 O 0.3508(3) -0.1416(3) 0.24784(16) 0.122(2) Uani 1 1 d .
C28 C 0.5948(3) 0.0560(4) 0.37906(18) 0.0594(17) Uani 1 1 d .
O281 O 0.6053(2) 0.0188(2) 0.40497(13) 0.0731(13) Uani 1 1 d .
O282 O 0.6317(2) 0.1238(3) 0.37907(12) 0.0708(12) Uani 1 1 d .
C31 C 0.2533(7) -0.1572(6) 0.1614(3) 0.230(6) Uiso 1 1 d D
H31A H 0.2817 -0.1373 0.1368 0.345 Uiso 1 1 calc R
H31B H 0.2046 -0.1956 0.1543 0.345 Uiso 1 1 calc R
H31C H 0.2764 -0.1769 0.1787 0.345 Uiso 1 1 calc R
N32 N 0.2487(4) -0.0987(4) 0.1835(2) 0.124(2) Uiso 1 1 d D
H32A H 0.2947 -0.0628 0.1896 0.187 Uiso 1 1 calc R
H32B H 0.2287 -0.0794 0.1667 0.187 Uiso 1 1 calc R
C33 C 0.2058(6) -0.1221(6) 0.2215(3) 0.218(6) Uiso 1 1 d D
H33A H 0.2060 -0.0805 0.2341 0.326 Uiso 1 1 calc R
H33B H 0.2271 -0.1419 0.2401 0.326 Uiso 1 1 calc R
H33C H 0.1560 -0.1591 0.2154 0.326 Uiso 1 1 calc R

loop_
_atom_site_aniso_label
_atom_site_aniso_U_11
_atom_site_aniso_U_22
_atom_site_aniso_U_33
_atom_site_aniso_U_23
_atom_site_aniso_U_13
_atom_site_aniso_U_12
In1 0.0433(3) 0.0490(3) 0.0602(3) -0.0127(2) -0.0051(2) 0.0218(2)
N11 0.046(3) 0.049(3) 0.058(3) -0.008(3) -0.005(3) 0.021(3)
C12 0.047(4) 0.056(4) 0.053(4) -0.005(3) 0.003(3) 0.017(3)
C13 0.062(5) 0.055(5) 0.079(5) -0.007(4) -0.022(4) 0.015(4)
N14 0.065(4) 0.063(4) 0.076(4) -0.006(3) -0.021(3) 0.027(3)
C15 0.044(4) 0.047(4) 0.062(4) 0.001(3) -0.005(3) 0.019(3)
C16 0.046(4) 0.061(4) 0.054(4) -0.018(3) -0.019(3) 0.021(4)
C17 0.055(4) 0.055(5) 0.064(4) -0.008(4) -0.002(4) 0.020(4)
O171 0.067(3) 0.048(3) 0.068(3) -0.014(2) -0.017(2) 0.023(2)
O172 0.099(4) 0.077(3) 0.074(3) -0.017(3) -0.047(3) 0.029(3)
C18 0.043(4) 0.046(4) 0.067(4) -0.009(4) 0.001(3) 0.008(3)
O181 0.069(3) 0.044(3) 0.094(3) 0.002(2) -0.011(2) 0.024(2)
O182 0.052(3) 0.054(3) 0.080(3) -0.017(2) -0.019(2) 0.017(2)
N21 0.046(3) 0.049(3) 0.060(3) -0.011(3) -0.011(3) 0.019(3)
C22 0.067(5) 0.049(4) 0.076(4) -0.006(4) -0.020(4) 0.025(4)
C23 0.101(7) 0.050(5) 0.129(7) -0.005(5) -0.024(5) 0.029(5)
N24 0.078(4) 0.060(4) 0.095(4) -0.014(3) -0.043(4) 0.024(3)
C25 0.052(4) 0.055(4) 0.068(4) -0.006(4) -0.008(3) 0.022(4)
C26 0.054(4) 0.044(4) 0.072(4) 0.002(3) 0.001(3) 0.017(3)
C27 0.072(5) 0.055(5) 0.095(5) -0.028(4) -0.034(4) 0.024(4)
O271 0.072(3) 0.054(3) 0.071(3) -0.010(2) -0.026(2) 0.030(2)
O272 0.135(5) 0.053(3) 0.147(5) -0.012(3) -0.078(4) 0.024(4)
C28 0.046(4) 0.065(5) 0.057(4) -0.009(4) -0.004(3) 0.020(4)
O281 0.076(3) 0.077(3) 0.071(3) 0.008(2) -0.015(2) 0.041(3)
O282 0.058(3) 0.067(3) 0.067(3) -0.005(2) -0.018(2) 0.017(3)

loop_
_atom_type_symbol
_atom_type_description
_atom_type_scat_dispersion_real
_atom_type_scat_dispersion_imag
_atom_type_scat_source
C C 0.0033 0.0016 'International Tables Vol C Tables 4.2.6.8 and 6.1.1.4'
H H 0.0000 0.0000 'International Tables Vol C Tables 4.2.6.8 and 6.1.1.4'
N N 0.0061 0.0033 'International Tables Vol C Tables 4.2.6.8 and 6.1.1.4'
O O 0.0106 0.0060 'International Tables Vol C Tables 4.2.6.8 and 6.1.1.4'
In In -0.7276 1.3100 'International Tables Vol C Tables 4.2.6.8 and 6.1.1.4'

loop_
_geom_angle_atom_site_label_1
_geom_angle_atom_site_label_2
_geom_angle_atom_site_label_3
_geom_angle
_geom_angle_site_symmetry_1
_geom_angle_site_symmetry_3
O271 In1 O181 91.88(16) . 2_655
O271 In1 O171 72.31(15) . .
O181 In1 O171 86.76(16) 2_655 .
O271 In1 O281 85.89(16) . 17
O181 In1 O281 173.97(16) 2_655 17
O171 In1 O281 87.22(15) . 17
O271 In1 O282 126.53(15) . 17
O181 In1 O282 129.31(16) 2_655 17
O171 In1 O282 131.98(15) . 17
O281 In1 O282 55.93(14) 17 17
O271 In1 N11 142.63(16) . .
O181 In1 N11 90.82(15) 2_655 .
O171 In1 N11 70.64(15) . .
O281 In1 N11 87.59(15) 17 .
O282 In1 N11 77.53(15) 17 .
O271 In1 N21 69.92(16) . .
O181 In1 N21 90.50(16) 2_655 .
O171 In1 N21 142.01(16) . .
O281 In1 N21 93.98(15) 17 .
O282 In1 N21 76.50(15) 17 .
N11 In1 N21 147.33(16) . .
O271 In1 O182 133.67(15) . 2_655
O181 In1 O182 55.28(14) 2_655 2_655
O171 In1 O182 128.53(15) . 2_655
O281 In1 O182 129.70(15) 17 2_655
O282 In1 O182 74.05(15) 17 2_655
N11 In1 O182 76.10(15) . 2_655
N21 In1 O182 77.96(15) . 2_655
O271 In1 C28 107.42(19) . 17
O181 In1 C28 157.1(2) 2_655 17
O171 In1 C28 110.49(18) . 17
O281 In1 C28 28.02(16) 17 17
O282 In1 C28 27.91(16) 17 17
N11 In1 C28 81.39(17) . 17
N21 In1 C28 84.85(17) . 17
O182 In1 C28 101.82(19) 2_655 17
O271 In1 C18 114.79(19) . 2_655
O181 In1 C18 28.22(16) 2_655 2_655
O171 In1 C18 108.84(18) . 2_655
O281 In1 C18 156.6(2) 17 2_655
O282 In1 C18 101.1(2) 17 2_655
N11 In1 C18 82.13(17) . 2_655
N21 In1 C18 83.77(17) . 2_655
O182 In1 C18 27.07(15) 2_655 2_655
C28 In1 C18 128.9(2) 17 2_655
C12 N11 C16 116.4(5) . .
C12 N11 In1 114.3(4) . .
C16 N11 In1 129.2(4) . .
N11 C12 C13 122.0(6) . .
N11 C12 C17 117.1(6) . .
C13 C12 C17 121.0(6) . .
N14 C13 C12 121.1(6) . .
N14 C13 H13 119.5 . .
C12 C13 H13 119.5 . .
C15 N14 C13 117.0(5) . .
N14 C15 C16 121.2(5) . .
N14 C15 C18 118.7(6) . .
C16 C15 C18 120.2(5) . .
N11 C16 C15 122.3(5) . .
N11 C16 H16 118.8 . .
C15 C16 H16 118.8 . .
O172 C17 O171 128.1(6) . .
O172 C17 C12 117.9(6) . .
O171 C17 C12 114.0(6) . .
C17 O171 In1 124.0(4) . .
O182 C18 O181 123.1(6) . .
O182 C18 C15 119.0(6) . .
O181 C18 C15 117.6(6) . .
O182 C18 In1 68.1(3) . 3_665
O181 C18 In1 55.1(3) . 3_665
C15 C18 In1 170.7(5) . 3_665
C18 O181 In1 96.7(4) . 3_665
C18 O182 In1 84.9(4) . 3_665
C22 N21 C26 117.0(5) . .
C22 N21 In1 113.2(4) . .
C26 N21 In1 129.7(4) . .
N21 C22 C23 118.7(6) . .
N21 C22 C27 116.0(6) . .
C23 C22 C27 125.2(7) . .
N24 C23 C22 126.3(7) . .
N24 C23 H23 116.9 . .
C22 C23 H23 116.9 . .
C25 N24 C23 113.3(6) . .
N24 C25 C26 123.2(6) . .
N24 C25 C28 117.0(6) . .
C26 C25 C28 119.8(6) . .
N21 C26 C25 121.4(6) . .
N21 C26 H26 119.3 . .
C25 C26 H26 119.3 . .
O272 C27 O271 124.8(6) . .
O272 C27 C22 118.0(7) . .
O271 C27 C22 117.2(6) . .
C27 O271 In1 123.4(4) . .
O282 C28 O281 121.3(6) . .
O282 C28 C25 117.7(6) . .
O281 C28 C25 121.0(6) . .
O282 C28 In1 62.7(3) . 18_545
O281 C28 In1 58.6(3) . 18_545
C25 C28 In1 179.2(5) . 18_545
C28 O281 In1 93.4(4) . 18_545
C28 O282 In1 89.4(4) . 18_545
N32 C31 H31A 109.5 . .
N32 C31 H31B 109.5 . .
H31A C31 H31B 109.5 . .
N32 C31 H31C 109.5 . .
H31A C31 H31C 109.5 . .
H31B C31 H31C 109.5 . .
C33 N32 C31 114.9(6) . .
C33 N32 H32A 108.5 . .
C31 N32 H32A 108.5 . .
C33 N32 H32B 108.5 . .
C31 N32 H32B 108.5 . .
H32A N32 H32B 107.5 . .
N32 C33 H33A 109.5 . .
N32 C33 H33B 109.5 . .
H33A C33 H33B 109.5 . .
N32 C33 H33C 109.5 . .
H33A C33 H33C 109.5 . .
H33B C33 H33C 109.5 . .

loop_
_geom_bond_atom_site_label_1
_geom_bond_atom_site_label_2
_geom_bond_distance
_geom_bond_site_symmetry_2
In1 O271 2.181(4) .
In1 O181 2.199(4) 2_655
In1 O171 2.202(4) .
In1 O281 2.252(4) 17
In1 O282 2.342(4) 17
In1 N11 2.375(5) .
In1 N21 2.403(5) .
In1 O182 2.481(4) 2_655
In1 C28 2.635(6) 17
In1 C18 2.663(6) 2_655
N11 C12 1.326(7) .
N11 C16 1.328(6) .
C12 C13 1.374(8) .
C12 C17 1.527(8) .
C13 N14 1.355(7) .
C13 H13 0.9300 .
N14 C15 1.310(7) .
C15 C16 1.388(8) .
C15 C18 1.519(8) .
C16 H16 0.9300 .
C17 O172 1.215(7) .
C17 O171 1.278(7) .
C18 O182 1.217(7) .
C18 O181 1.268(7) .
C18 In1 2.663(6) 3_665
O181 In1 2.199(4) 3_665
O182 In1 2.481(4) 3_665
N21 C22 1.332(7) .
N21 C26 1.347(7) .
C22 C23 1.374(8) .
C22 C27 1.473(8) .
C23 N24 1.349(8) .
C23 H23 0.9300 .
N24 C25 1.304(7) .
C25 C26 1.397(8) .
C25 C28 1.503(8) .
C26 H26 0.9300 .
C27 O272 1.239(7) .
C27 O271 1.256(8) .
C28 O282 1.233(7) .
C28 O281 1.240(7) .
C28 In1 2.635(6) 18_545
O281 In1 2.252(4) 18_545
O282 In1 2.342(4) 18_545
C31 N32 1.463(5) .
C31 H31A 0.9600 .
C31 H31B 0.9600 .
C31 H31C 0.9600 .
N32 C33 1.460(5) .
N32 H32A 0.9000 .
N32 H32B 0.9000 .
C33 H33A 0.9600 .
C33 H33B 0.9600 .
C33 H33C 0.9600 .

loop_
_geom_hbond_atom_site_label_D
_geom_hbond_atom_site_label_H
_geom_hbond_atom_site_label_A
_geom_hbond_distance_DH
_geom_hbond_distance_HA
_geom_hbond_distance_DA
_geom_hbond_angle_DHA
_geom_hbond_site_symmetry_A
N32 H32B O181 0.90 2.27 2.955(8) 132.6 13
N32 H32B N14 0.90 2.41 3.114(9) 135.1 13
N32 H32A O271 0.90 2.04 2.839(8) 147.6 .
N32 H32A O171 0.90 2.46 3.228(8) 143.0 .

loop_
_platon_squeeze_void_nr
_platon_squeeze_void_average_x
_platon_squeeze_void_average_y
_platon_squeeze_void_average_z
_platon_squeeze_void_volume
_platon_squeeze_void_count_electrons
_platon_squeeze_void_content
1 -0.091 -0.092 -0.001 5805 1293 ' '
